data_4347136
loop_
_publ_author_name
'Zhang, Xiaoying'
'Li, Bo'
'Zhang, Jingping'

_publ_section_title
;
 An Efficient Strategy for Self-Assembly of DNA-Mimic Homochiral 1D
 Helical Cu(II) Chain from Achiral Flexible Ligand by Spontaneous
 Resolution.
;
_journal_issue 7
_journal_name_full 'Inorganic chemistry'
_journal_page_first 3378
_journal_page_last 3383
_journal_paper_doi 10.1021/acs.inorgchem.5b02785
_journal_volume 55
_journal_year 2016
_chemical_formula_sum 'C34 H33 Cu4 N11 O8'
_chemical_formula_weight 977.87
_space_group_IT_number 4
_space_group_name_Hall 'P 2yb'
_space_group_name_H-M_alt 'P 1 21 1'
_symmetry_cell_setting monoclinic
_symmetry_space_group_name_H-M 'P 1 21 1'
_atom_sites_solution_hydrogens geom
_atom_sites_solution_primary direct
_atom_sites_solution_secondary difmap
_audit_creation_method SHELXL-97
_cell_angle_alpha 90.000(9)
_cell_angle_beta 118.41
_cell_angle_gamma 90.00
_cell_formula_units_Z 2
_cell_length_a 10.2456(7)
_cell_length_b 19.6746(10)
_cell_length_c 10.6121(7)
_cell_measurement_reflns_used 3.01
_cell_measurement_temperature 293(2)
_cell_measurement_theta_max 6645
_cell_measurement_theta_min 25.00
_cell_volume 1881.5(2)
_computing_cell_refinement CrysAlis
_computing_data_collection 'CrysAlis (Oxford Diffraction, 2006)'
_computing_data_reduction CrysAlis
_computing_molecular_graphics 'SHELXTL-PLUS (Sheldrick, 1990)'
_computing_publication_material SHELXL-97
_computing_structure_refinement 'SHELXL-97 (Sheldrick, 2008)'
_computing_structure_solution 'SHELXL-97 (Sheldrick, 2008)'
_diffrn_ambient_temperature 293(2)
_diffrn_detector_area_resol_mean 10.0
_diffrn_measured_fraction_theta_full 0.998
_diffrn_measured_fraction_theta_max 0.998
_diffrn_measurement_device_type 'Oxford Diffraction Gemini R Ultra'
_diffrn_measurement_method '\w scan'
_diffrn_radiation_monochromator graphite
_diffrn_radiation_source 'fine-focus sealed tube'
_diffrn_radiation_type MoK\a
_diffrn_radiation_wavelength 0.71073
_diffrn_reflns_av_R_equivalents 0.0350
_diffrn_reflns_av_sigmaI/netI 0.0635
_diffrn_reflns_limit_h_max 12
_diffrn_reflns_limit_h_min -12
_diffrn_reflns_limit_k_max 23
_diffrn_reflns_limit_k_min -21
_diffrn_reflns_limit_l_max 12
_diffrn_reflns_limit_l_min -10
_diffrn_reflns_number 11507
_diffrn_reflns_theta_full 25.00
_diffrn_reflns_theta_max 25.00
_diffrn_reflns_theta_min 3.01
_exptl_absorpt_coefficient_mu 2.297
_exptl_absorpt_correction_T_max 0.795
_exptl_absorpt_correction_T_min 0.668
_exptl_absorpt_correction_type multi-scan
_exptl_absorpt_process_details
;
CrysAlis (Oxford Diffraction, 2006)
;
_exptl_crystal_colour blue
_exptl_crystal_density_diffrn 1.726
_exptl_crystal_density_method 'not measured'
_exptl_crystal_description block
_exptl_crystal_F_000 988
_exptl_crystal_size_max 0.25
_exptl_crystal_size_mid 0.15
_exptl_crystal_size_min 0.1
_refine_diff_density_max 0.384
_refine_diff_density_min -0.312
_refine_diff_density_rms 0.064
_refine_ls_abs_structure_details 'Flack H D (1983), Acta Cryst. A39, 876-881'
_refine_ls_abs_structure_Flack -0.021(12)
_refine_ls_extinction_method none
_refine_ls_goodness_of_fit_ref 1.018
_refine_ls_hydrogen_treatment constr
_refine_ls_matrix_type full
_refine_ls_number_parameters 517
_refine_ls_number_reflns 6645
_refine_ls_number_restraints 31
_refine_ls_restrained_S_all 1.026
_refine_ls_R_factor_all 0.0443
_refine_ls_R_factor_gt 0.0360
_refine_ls_shift/su_max 0.001
_refine_ls_shift/su_mean 0.000
_refine_ls_structure_factor_coef Fsqd
_refine_ls_weighting_details 'calc w=1/[\s^2^(Fo^2^)+(0.0188P)^2^+0.0000P] where P=(Fo^2^+2Fc^2^)/3'
_refine_ls_weighting_scheme calc
_refine_ls_wR_factor_gt 0.0657
_refine_ls_wR_factor_ref 0.0696
_reflns_number_gt 5536
_reflns_number_total 6645
_reflns_threshold_expression >2sigma(I)
_cod_data_source_file ic5b02785_si_002.cif
_cod_data_source_block 3b
_cod_original_sg_symbol_H-M 'p 21'
_cod_database_code 4347136

loop_
_symmetry_equiv_pos_as_xyz
'x, y, z'
'-x, y+1/2, -z'

loop_
_atom_site_label
_atom_site_type_symbol
_atom_site_fract_x
_atom_site_fract_y
_atom_site_fract_z
_atom_site_U_iso_or_equiv
_atom_site_adp_type
_atom_site_occupancy
_atom_site_symmetry_multiplicity
_atom_site_calc_flag
_atom_site_refinement_flags
Cu1 Cu 0.46529(6) 0.41938(3) 0.28766(6) 0.03061(15) Uani 1 1 d .
Cu2 Cu 0.15305(6) 0.47851(3) 0.15297(6) 0.02928(15) Uani 1 1 d .
Cu3 Cu 0.31454(6) 0.50016(3) -0.04349(6) 0.02980(14) Uani 1 1 d .
Cu4 Cu 0.47191(6) 0.57999(3) 0.23971(6) 0.03354(15) Uani 1 1 d .
C1 C 0.5968(6) 0.2955(3) 0.2304(6) 0.0434(14) Uani 1 1 d .
H1 H 0.5363 0.2702 0.2558 0.052 Uiso 1 1 calc R
C2 C 0.6884(7) 0.2621(3) 0.1917(7) 0.0571(17) Uani 1 1 d .
H2 H 0.6896 0.2148 0.1891 0.068 Uiso 1 1 calc R
C3 C 0.7778(7) 0.2993(3) 0.1570(7) 0.0604(18) Uani 1 1 d .
H3 H 0.8410 0.2774 0.1299 0.072 Uiso 1 1 calc R
C4 C 0.7761(6) 0.3683(3) 0.1614(6) 0.0457(14) Uani 1 1 d .
H4 H 0.8392 0.3939 0.1397 0.055 Uiso 1 1 calc R
C5 C 0.6789(5) 0.3995(3) 0.1985(5) 0.0343(12) Uani 1 1 d .
C6 C 0.6656(5) 0.4748(3) 0.2072(6) 0.0425(13) Uani 1 1 d .
H6A H 0.7485 0.4917 0.2945 0.051 Uiso 1 1 calc R
H6B H 0.6688 0.4963 0.1265 0.051 Uiso 1 1 calc R
C7 C -0.0216(6) 0.5746(3) 0.2352(6) 0.0433(14) Uani 1 1 d .
H7 H -0.0968 0.5716 0.1409 0.052 Uiso 1 1 calc R
C8 C -0.0416(7) 0.6163(3) 0.3274(7) 0.0539(17) Uani 1 1 d .
H8 H -0.1281 0.6416 0.2968 0.065 Uiso 1 1 calc R
C9 C 0.0697(8) 0.6197(3) 0.4666(7) 0.0595(18) Uani 1 1 d .
H9 H 0.0590 0.6477 0.5316 0.071 Uiso 1 1 calc R
C10 C 0.1965(6) 0.5820(3) 0.5106(6) 0.0501(15) Uani 1 1 d .
H10 H 0.2715 0.5834 0.6052 0.060 Uiso 1 1 calc R
C11 C 0.2099(6) 0.5418(3) 0.4104(5) 0.0344(12) Uani 1 1 d .
C12 C 0.3454(5) 0.5006(3) 0.4445(5) 0.0397(12) Uani 1 1 d .
H12A H 0.4335 0.5247 0.5127 0.048 Uiso 1 1 calc R
H12B H 0.3409 0.4575 0.4865 0.048 Uiso 1 1 calc R
C13 C 0.4338(6) 0.4069(3) -0.1873(6) 0.0444(14) Uani 1 1 d .
H13 H 0.4814 0.4446 -0.1998 0.053 Uiso 1 1 calc R
C14 C 0.4529(7) 0.3455(3) -0.2336(7) 0.0632(19) Uani 1 1 d .
H14 H 0.5107 0.3415 -0.2793 0.076 Uiso 1 1 calc R
C15 C 0.3881(8) 0.2900(4) -0.2132(7) 0.0668(19) Uani 1 1 d .
H15 H 0.4017 0.2473 -0.2430 0.080 Uiso 1 1 calc R
C16 C 0.3014(7) 0.2978(3) -0.1476(6) 0.0527(16) Uani 1 1 d .
H16 H 0.2557 0.2602 -0.1322 0.063 Uiso 1 1 calc R
C17 C 0.2827(5) 0.3607(3) -0.1051(5) 0.0342(12) Uani 1 1 d .
C18 C 0.1916(6) 0.3756(3) -0.0341(6) 0.0416(13) Uani 1 1 d .
H18A H 0.0884 0.3805 -0.1059 0.050 Uiso 1 1 calc R
H18B H 0.1985 0.3380 0.0280 0.050 Uiso 1 1 calc R
C19 C 0.4046(6) 0.7009(3) 0.3734(6) 0.0416(13) Uani 1 1 d .
H19 H 0.4937 0.6917 0.4552 0.050 Uiso 1 1 calc R
C20 C 0.3213(7) 0.7540(3) 0.3767(6) 0.0500(15) Uani 1 1 d .
H20 H 0.3529 0.7806 0.4585 0.060 Uiso 1 1 calc R
C21 C 0.1908(7) 0.7673(3) 0.2575(7) 0.0538(16) Uani 1 1 d .
H21 H 0.1313 0.8032 0.2566 0.065 Uiso 1 1 calc R
C22 C 0.1474(6) 0.7271(3) 0.1379(6) 0.0480(14) Uani 1 1 d .
H22 H 0.0580 0.7351 0.0556 0.058 Uiso 1 1 calc R
C23 C 0.2396(6) 0.6747(2) 0.1429(5) 0.0332(12) Uani 1 1 d .
C24 C 0.2018(6) 0.6273(3) 0.0207(5) 0.0387(13) Uani 1 1 d .
H24A H 0.0963 0.6174 -0.0261 0.046 Uiso 1 1 calc R
H24B H 0.2249 0.6484 -0.0488 0.046 Uiso 1 1 calc R
C25 C 0.2457(6) 0.3326(3) 0.3052(6) 0.0423(14) Uani 1 1 d .
C26 C 0.2124(8) 0.2642(3) 0.3423(9) 0.081(2) Uani 1 1 d .
H26A H 0.1069 0.2588 0.3018 0.122 Uiso 1 1 calc R
H26B H 0.2578 0.2598 0.4446 0.122 Uiso 1 1 calc R
H26C H 0.2509 0.2299 0.3046 0.122 Uiso 1 1 calc R
C27 C 0.5195(7) 0.6015(3) -0.0468(7) 0.0510(15) Uani 1 1 d .
C28 C 0.6027(7) 0.6281(3) -0.1253(8) 0.071(2) Uani 1 1 d .
H28A H 0.6483 0.6710 -0.0849 0.106 Uiso 1 1 calc R
H28B H 0.5339 0.6340 -0.2251 0.106 Uiso 1 1 calc R
H28C H 0.6777 0.5960 -0.1149 0.106 Uiso 1 1 calc R
C29 C -0.1490(6) 0.4660(3) -0.1134(6) 0.0434(13) Uani 1 1 d U
C30 C -0.2924(6) 0.4413(3) -0.3522(6) 0.0492(14) Uani 1 1 d U
C31 C -0.0228(6) 0.5540(3) -0.2976(6) 0.0414(13) Uani 1 1 d .
C32 C -0.2450(6) 0.5926(3) -0.4731(6) 0.0399(13) Uani 1 1 d .
C33 C 0.0371(9) 0.4078(4) 0.5078(7) 0.081(2) Uani 1 1 d .
H33A H 0.0740 0.4078 0.4399 0.122 Uiso 1 1 calc R
H33B H 0.1119 0.4253 0.5978 0.122 Uiso 1 1 calc R
H33C H -0.0498 0.4359 0.4728 0.122 Uiso 1 1 calc R
C34 C 0.0006(9) 0.3412(5) 0.5266(8) 0.078(2) Uani 1 1 d .
N1 N 0.5903(4) 0.3627(2) 0.2334(4) 0.0308(10) Uani 1 1 d .
N2 N 0.1024(5) 0.5377(2) 0.2752(4) 0.0339(10) Uani 1 1 d .
N3 N 0.3496(4) 0.4154(2) -0.1248(4) 0.0301(9) Uani 1 1 d .
N4 N 0.3651(5) 0.6613(2) 0.2592(4) 0.0314(9) Uani 1 1 d .
N5 N -0.0481(5) 0.4766(3) -0.0086(4) 0.0446(11) Uani 1 1 d .
N6 N -0.2728(5) 0.4550(3) -0.2234(5) 0.0716(15) Uani 1 1 d U
N7 N -0.3251(5) 0.4284(3) -0.4652(5) 0.0572(13) Uani 1 1 d U
N8 N 0.0792(5) 0.5209(3) -0.2439(5) 0.0521(14) Uani 1 1 d .
N9 N -0.1354(6) 0.5952(3) -0.3467(5) 0.0694(16) Uani 1 1 d .
N10 N -0.3458(5) 0.5964(3) -0.5828(5) 0.0488(12) Uani 1 1 d .
N11 N -0.0240(11) 0.2871(5) 0.5388(10) 0.148(4) Uani 1 1 d .
O1 O 0.5329(3) 0.49129(17) 0.2063(3) 0.0284(8) Uani 1 1 d .
O2 O 0.3519(3) 0.48946(17) 0.3169(3) 0.0255(7) Uani 1 1 d .
O3 O 0.2399(3) 0.43482(17) 0.0460(3) 0.0293(8) Uani 1 1 d .
O4 O 0.2813(4) 0.56756(17) 0.0695(3) 0.0313(8) Uani 1 1 d .
O5 O 0.3799(4) 0.34130(18) 0.3341(4) 0.0416(9) Uani 1 1 d .
O6 O 0.1443(4) 0.37427(19) 0.2501(4) 0.0447(9) Uani 1 1 d .
O7 O 0.4222(4) 0.55695(19) -0.1126(4) 0.0463(10) Uani 1 1 d .
O8 O 0.5547(5) 0.6244(2) 0.0771(5) 0.0616(12) Uani 1 1 d .

loop_
_atom_site_aniso_label
_atom_site_aniso_U_11
_atom_site_aniso_U_22
_atom_site_aniso_U_33
_atom_site_aniso_U_23
_atom_site_aniso_U_13
_atom_site_aniso_U_12
Cu1 0.0277(3) 0.0288(3) 0.0371(3) 0.0027(3) 0.0169(3) 0.0031(3)
Cu2 0.0231(3) 0.0381(4) 0.0233(3) -0.0019(3) 0.0083(2) 0.0015(3)
Cu3 0.0312(3) 0.0302(3) 0.0288(3) -0.0023(3) 0.0149(3) -0.0010(3)
Cu4 0.0260(3) 0.0284(4) 0.0337(3) -0.0021(3) 0.0041(3) 0.0020(3)
C1 0.042(3) 0.034(3) 0.052(4) -0.004(3) 0.021(3) 0.000(3)
C2 0.054(4) 0.041(4) 0.084(5) -0.021(3) 0.039(4) 0.004(3)
C3 0.056(4) 0.062(5) 0.068(4) -0.018(4) 0.035(4) 0.012(4)
C4 0.038(3) 0.053(4) 0.050(3) 0.001(3) 0.024(3) 0.005(3)
C5 0.023(3) 0.047(4) 0.028(3) 0.003(2) 0.007(2) 0.010(2)
C6 0.030(3) 0.037(3) 0.058(3) 0.005(3) 0.019(3) -0.001(3)
C7 0.035(3) 0.052(4) 0.048(3) 0.010(3) 0.023(3) 0.011(3)
C8 0.052(4) 0.053(4) 0.072(4) 0.001(3) 0.041(4) 0.008(3)
C9 0.078(5) 0.056(4) 0.069(4) -0.017(3) 0.055(4) -0.001(4)
C10 0.048(4) 0.065(4) 0.043(3) -0.012(3) 0.026(3) 0.001(3)
C11 0.039(3) 0.036(3) 0.037(3) -0.003(2) 0.025(3) -0.002(2)
C12 0.035(3) 0.051(3) 0.030(3) -0.006(3) 0.012(2) -0.001(3)
C13 0.043(3) 0.048(4) 0.048(3) -0.013(3) 0.026(3) 0.000(3)
C14 0.068(5) 0.064(5) 0.080(5) -0.013(4) 0.053(4) 0.005(4)
C15 0.078(5) 0.057(5) 0.067(4) -0.021(4) 0.036(4) 0.014(4)
C16 0.077(5) 0.033(3) 0.053(4) -0.010(3) 0.034(4) 0.000(3)
C17 0.036(3) 0.034(3) 0.024(3) -0.007(2) 0.007(2) -0.006(3)
C18 0.043(4) 0.040(3) 0.042(3) -0.013(3) 0.020(3) -0.011(3)
C19 0.046(4) 0.032(3) 0.037(3) -0.002(3) 0.012(3) -0.004(3)
C20 0.062(4) 0.044(4) 0.050(4) -0.010(3) 0.031(4) -0.004(3)
C21 0.054(4) 0.040(4) 0.064(4) -0.011(3) 0.024(4) 0.014(3)
C22 0.050(4) 0.044(4) 0.049(3) 0.008(3) 0.023(3) 0.018(3)
C23 0.034(3) 0.025(3) 0.037(3) 0.004(2) 0.014(3) 0.004(2)
C24 0.038(3) 0.042(4) 0.028(3) 0.003(2) 0.009(3) 0.005(3)
C25 0.045(4) 0.044(4) 0.046(3) 0.003(3) 0.028(3) -0.006(3)
C26 0.051(4) 0.056(5) 0.131(7) 0.041(5) 0.038(5) 0.001(4)
C27 0.052(4) 0.043(4) 0.055(4) 0.011(3) 0.024(4) 0.008(3)
C28 0.068(5) 0.066(5) 0.085(5) 0.013(4) 0.042(5) 0.000(4)
C29 0.030(3) 0.071(4) 0.028(3) -0.003(3) 0.014(2) -0.002(3)
C30 0.035(3) 0.065(4) 0.039(3) -0.005(3) 0.011(3) -0.001(3)
C31 0.037(3) 0.051(4) 0.030(3) -0.011(3) 0.011(3) -0.003(3)
C32 0.034(3) 0.035(3) 0.041(3) -0.006(3) 0.009(3) 0.000(3)
C33 0.084(6) 0.079(6) 0.056(4) -0.012(4) 0.013(4) 0.000(5)
C34 0.069(5) 0.098(7) 0.057(5) 0.010(5) 0.021(4) -0.001(5)
N1 0.029(2) 0.031(3) 0.035(2) -0.0003(19) 0.018(2) 0.003(2)
N2 0.031(3) 0.041(3) 0.030(2) 0.001(2) 0.015(2) 0.003(2)
N3 0.028(2) 0.034(2) 0.024(2) -0.0030(19) 0.0091(19) 0.001(2)
N4 0.031(2) 0.023(2) 0.031(2) -0.0019(18) 0.007(2) -0.0005(19)
N5 0.032(2) 0.070(3) 0.030(2) -0.001(2) 0.013(2) 0.002(3)
N6 0.037(3) 0.127(4) 0.043(3) -0.018(3) 0.013(2) -0.011(3)
N7 0.054(3) 0.062(3) 0.037(3) -0.005(3) 0.007(2) -0.002(3)
N8 0.036(3) 0.067(4) 0.039(3) 0.006(2) 0.006(2) 0.015(3)
N9 0.059(3) 0.063(4) 0.049(3) -0.015(3) -0.005(3) 0.030(3)
N10 0.037(3) 0.048(3) 0.044(3) -0.007(2) 0.004(3) 0.002(3)
N11 0.172(10) 0.122(8) 0.139(8) 0.012(7) 0.066(8) -0.040(8)
O1 0.0227(16) 0.027(2) 0.0370(19) 0.0040(16) 0.0152(15) 0.0051(16)
O2 0.0198(15) 0.035(2) 0.0174(16) 0.0007(15) 0.0051(13) 0.0038(16)
O3 0.0298(19) 0.034(2) 0.0264(18) -0.0104(15) 0.0154(16) -0.0079(16)
O4 0.030(2) 0.028(2) 0.0274(18) 0.0020(15) 0.0062(16) 0.0103(16)
O5 0.034(2) 0.036(2) 0.053(2) 0.0116(18) 0.020(2) 0.0035(18)
O6 0.039(2) 0.044(2) 0.055(2) 0.0184(19) 0.025(2) 0.010(2)
O7 0.053(3) 0.039(2) 0.044(2) -0.0018(19) 0.021(2) -0.011(2)
O8 0.060(3) 0.055(3) 0.060(3) 0.000(2) 0.022(3) -0.011(2)

loop_
_atom_type_symbol
_atom_type_description
_atom_type_scat_dispersion_real
_atom_type_scat_dispersion_imag
_atom_type_scat_source
C C 0.0033 0.0016 'International Tables Vol C Tables 4.2.6.8 and 6.1.1.4'
H H 0.0000 0.0000 'International Tables Vol C Tables 4.2.6.8 and 6.1.1.4'
N N 0.0061 0.0033 'International Tables Vol C Tables 4.2.6.8 and 6.1.1.4'
O O 0.0106 0.0060 'International Tables Vol C Tables 4.2.6.8 and 6.1.1.4'
Cu Cu 0.3201 1.2651 'International Tables Vol C Tables 4.2.6.8 and 6.1.1.4'

loop_
_geom_angle_atom_site_label_1
_geom_angle_atom_site_label_2
_geom_angle_atom_site_label_3
_geom_angle
_geom_angle_site_symmetry_1
_geom_angle_site_symmetry_3
O2 Cu1 O5 98.43(13) . .
O2 Cu1 O1 85.42(13) . .
O5 Cu1 O1 169.73(14) . .
O2 Cu1 N1 167.49(14) . .
O5 Cu1 N1 93.43(15) . .
O1 Cu1 N1 82.23(14) . .
O2 Cu1 N7 93.64(15) . 1_656
O5 Cu1 N7 93.23(17) . 1_656
O1 Cu1 N7 96.03(15) . 1_656
N1 Cu1 N7 89.64(16) . 1_656
O2 Cu1 Cu2 38.81(9) . .
O5 Cu1 Cu2 85.51(10) . .
O1 Cu1 Cu2 91.73(8) . .
N1 Cu1 Cu2 139.39(12) . .
N7 Cu1 Cu2 130.97(12) 1_656 .
O3 Cu2 N5 93.68(15) . .
O3 Cu2 O2 89.73(12) . .
N5 Cu2 O2 174.63(19) . .
O3 Cu2 N2 166.98(15) . .
N5 Cu2 N2 95.14(18) . .
O2 Cu2 N2 80.83(15) . .
O3 Cu2 O6 89.64(13) . .
N5 Cu2 O6 97.21(17) . .
O2 Cu2 O6 86.94(13) . .
N2 Cu2 O6 98.71(15) . .
O3 Cu2 Cu1 55.58(9) . .
N5 Cu2 Cu1 146.87(13) . .
O2 Cu2 Cu1 37.85(9) . .
N2 Cu2 Cu1 117.37(13) . .
O6 Cu2 Cu1 72.99(9) . .
O4 Cu3 O7 98.03(15) . .
O4 Cu3 O3 85.67(13) . .
O7 Cu3 O3 169.80(16) . .
O4 Cu3 N3 166.21(15) . .
O7 Cu3 N3 93.81(16) . .
O3 Cu3 N3 81.50(14) . .
O4 Cu3 N8 91.94(15) . .
O7 Cu3 N8 94.60(17) . .
O3 Cu3 N8 94.76(15) . .
N3 Cu3 N8 94.13(16) . .
O1 Cu4 O4 89.17(13) . .
O1 Cu4 N10 94.67(16) . 1_656
O4 Cu4 N10 175.30(16) . 1_656
O1 Cu4 N4 167.21(14) . .
O4 Cu4 N4 80.80(15) . .
N10 Cu4 N4 95.02(18) 1_656 .
O1 Cu4 O8 86.66(13) . .
O4 Cu4 O8 85.46(14) . .
N10 Cu4 O8 97.45(17) 1_656 .
N4 Cu4 O8 100.33(15) . .
N1 C1 C2 122.7(5) . .
C3 C2 C1 118.3(6) . .
C2 C3 C4 120.7(5) . .
C3 C4 C5 118.5(5) . .
N1 C5 C4 120.9(5) . .
N1 C5 C6 115.1(4) . .
C4 C5 C6 124.0(5) . .
O1 C6 C5 110.3(4) . .
N2 C7 C8 122.7(6) . .
C7 C8 C9 118.0(6) . .
C8 C9 C10 120.5(5) . .
C9 C10 C11 118.2(5) . .
N2 C11 C10 121.9(5) . .
N2 C11 C12 115.1(4) . .
C10 C11 C12 123.0(5) . .
O2 C12 C11 108.4(4) . .
N3 C13 C14 122.3(5) . .
C15 C14 C13 119.9(5) . .
C14 C15 C16 118.5(6) . .
C17 C16 C15 119.8(6) . .
N3 C17 C16 120.9(5) . .
N3 C17 C18 114.3(4) . .
C16 C17 C18 124.8(5) . .
O3 C18 C17 110.5(4) . .
N4 C19 C20 123.4(5) . .
C21 C20 C19 118.4(5) . .
C20 C21 C22 119.4(5) . .
C21 C22 C23 118.6(6) . .
N4 C23 C22 121.9(5) . .
N4 C23 C24 115.1(4) . .
C22 C23 C24 122.9(5) . .
O4 C24 C23 110.1(4) . .
O6 C25 O5 126.6(5) . .
O6 C25 C26 118.7(5) . .
O5 C25 C26 114.7(5) . .
O7 C27 O8 125.5(5) . .
O7 C27 C28 115.6(6) . .
O8 C27 C28 118.9(6) . .
N5 C29 N6 172.5(5) . .
N7 C30 N6 172.2(6) . .
N8 C31 N9 174.1(6) . .
N10 C32 N9 173.4(6) . .
N11 C34 C33 176.5(11) . .
C1 N1 C5 118.9(4) . .
C1 N1 Cu1 128.1(3) . .
C5 N1 Cu1 113.0(3) . .
C11 N2 C7 118.7(4) . .
C11 N2 Cu2 113.6(3) . .
C7 N2 Cu2 127.7(4) . .
C13 N3 C17 118.6(4) . .
C13 N3 Cu3 128.1(4) . .
C17 N3 Cu3 113.2(3) . .
C23 N4 C19 118.4(4) . .
C23 N4 Cu4 113.6(3) . .
C19 N4 Cu4 128.1(4) . .
C29 N5 Cu2 164.4(5) . .
C29 N6 C30 125.8(5) . .
C30 N7 Cu1 145.3(5) . 1_454
C31 N8 Cu3 148.7(5) . .
C32 N9 C31 124.5(5) . .
C32 N10 Cu4 165.7(5) . 1_454
C6 O1 Cu4 127.3(3) . .
C6 O1 Cu1 112.3(3) . .
Cu4 O1 Cu1 111.00(13) . .
C12 O2 Cu1 125.3(3) . .
C12 O2 Cu2 111.5(2) . .
Cu1 O2 Cu2 103.34(14) . .
C18 O3 Cu2 126.8(3) . .
C18 O3 Cu3 111.3(3) . .
Cu2 O3 Cu3 112.70(17) . .
C24 O4 Cu3 126.9(3) . .
C24 O4 Cu4 113.2(3) . .
Cu3 O4 Cu4 105.56(15) . .
C25 O5 Cu1 127.7(4) . .
C25 O6 Cu2 126.8(3) . .
C27 O7 Cu3 129.3(4) . .
C27 O8 Cu4 126.0(4) . .

loop_
_geom_bond_atom_site_label_1
_geom_bond_atom_site_label_2
_geom_bond_distance
_geom_bond_site_symmetry_2
Cu1 O2 1.921(3) .
Cu1 O5 1.944(3) .
Cu1 O1 1.948(3) .
Cu1 N1 1.979(4) .
Cu1 N7 2.482(5) 1_656
Cu1 Cu2 3.0462(8) .
Cu2 O3 1.945(3) .
Cu2 N5 1.956(4) .
Cu2 O2 1.962(3) .
Cu2 N2 1.987(4) .
Cu2 O6 2.316(4) .
Cu3 O4 1.924(3) .
Cu3 O7 1.943(4) .
Cu3 O3 1.957(3) .
Cu3 N3 1.988(4) .
Cu3 N8 2.371(5) .
Cu4 O1 1.942(3) .
Cu4 O4 1.944(3) .
Cu4 N10 1.948(5) 1_656
Cu4 N4 2.004(4) .
Cu4 O8 2.419(4) .
C1 N1 1.324(6) .
C1 C2 1.361(7) .
C2 C3 1.353(8) .
C3 C4 1.359(8) .
C4 C5 1.379(6) .
C5 N1 1.344(6) .
C5 C6 1.495(7) .
C6 O1 1.393(5) .
C7 N2 1.345(6) .
C7 C8 1.364(7) .
C8 C9 1.373(9) .
C9 C10 1.370(8) .
C10 C11 1.383(7) .
C11 N2 1.332(6) .
C11 C12 1.496(7) .
C12 O2 1.404(5) .
C13 N3 1.325(5) .
C13 C14 1.354(8) .
C14 C15 1.348(8) .
C15 C16 1.372(8) .
C16 C17 1.361(7) .
C17 N3 1.344(6) .
C17 C18 1.481(7) .
C18 O3 1.388(6) .
C19 N4 1.331(6) .
C19 C20 1.360(7) .
C20 C21 1.359(8) .
C21 C22 1.376(8) .
C22 C23 1.383(7) .
C23 N4 1.318(6) .
C23 C24 1.491(7) .
C24 O4 1.382(6) .
C25 O6 1.231(6) .
C25 O5 1.270(6) .
C25 C26 1.486(8) .
C27 O7 1.260(7) .
C27 O8 1.269(7) .
C27 C28 1.539(8) .
C29 N5 1.121(6) .
C29 N6 1.268(7) .
C30 N7 1.110(6) .
C30 N6 1.311(7) .
C31 N8 1.129(7) .
C31 N9 1.299(7) .
C32 N10 1.133(6) .
C32 N9 1.276(7) .
C33 C34 1.403(11) .
C34 N11 1.116(10) .
N7 Cu1 2.482(5) 1_454
N10 Cu4 1.948(5) 1_454
